data_4319091
loop_
_publ_author_name
'Tomona Yutaka'
'Ichiro Mori'
'Masato Kurihara'
'Jun Mizutani'
'Naoto Tamai'
'Tsuyoshi Kawai'
'Masahiro Irie'
'Hiroshi Nishihara'

_publ_section_title
;
 Photoluminescence Switching of Azobenzene-Conjugated Pt(II) Terpyridine
 Complexes by Trans-Cis Photoisomerization
;
_journal_name_full 'Inorganic Chemistry'
_journal_page_first 7143
_journal_page_last 7150
_journal_paper_doi 10.1021/ic0260116
_journal_volume 41
_journal_year 2002
_chemical_formula_moiety 'C80 H64 B2 N6 Pt '
_chemical_formula_sum 'C80 H64 B2 N6 Pt'
_chemical_formula_weight 1326.14
_space_group_IT_number 2
_symmetry_cell_setting triclinic
_symmetry_Int_Tables_number 2
_symmetry_space_group_name_Hall '-P 1'
_symmetry_space_group_name_H-M 'P -1'
_audit_creation_date 2001-07-16
_audit_creation_method 'by CrystalStructure v2.00'
_cell_angle_alpha 93.119(11)
_cell_angle_beta 95.885(5)
_cell_angle_gamma 100.354(2)
_cell_formula_units_Z 2
_cell_length_a 10.932(2)
_cell_length_b 11.586(3)
_cell_length_c 25.709(13)
_cell_measurement_reflns_used 7627
_cell_measurement_temperature 173.1
_cell_measurement_theta_max 13.7
_cell_measurement_theta_min 0.8
_cell_volume 3177.5(19)
_computing_cell_refinement CrystalClear
_computing_data_collection CrystalClear
_computing_data_reduction CrystalStructure
_computing_publication_material 'CrystalStructure Ver. 2.00'
_computing_structure_refinement CRYSTALS
_computing_structure_solution SIR92
_diffrn_detector_area_resol_mean 7.32
_diffrn_measured_fraction_theta_full 0.8463
_diffrn_measured_fraction_theta_max 0.6971
_diffrn_measurement_device_type 'Rigaku Mercury'
_diffrn_measurement_method \w
_diffrn_radiation_type 'Mo K\a'
_diffrn_radiation_wavelength 0.7107
_diffrn_reflns_av_R_equivalents 0.076
_diffrn_reflns_limit_h_max 12
_diffrn_reflns_limit_h_min -12
_diffrn_reflns_limit_k_max 12
_diffrn_reflns_limit_k_min -14
_diffrn_reflns_limit_l_max 22
_diffrn_reflns_limit_l_min -33
_diffrn_reflns_number 17010
_diffrn_reflns_theta_full 25.00
_diffrn_reflns_theta_max 27.48
_exptl_absorpt_coefficient_mu 2.250
_exptl_absorpt_correction_T_max 0.000
_exptl_absorpt_correction_T_min 0.000
_exptl_absorpt_correction_type none
_exptl_crystal_colour colorless
_exptl_crystal_density_diffrn 1.386
_exptl_crystal_density_method 'not measured'
_exptl_crystal_description prism
_exptl_crystal_size_max 0.20
_exptl_crystal_size_mid 0.20
_exptl_crystal_size_min 0.20
_refine_diff_density_max 2.25
_refine_diff_density_min -3.54
_refine_ls_extinction_method none
_refine_ls_goodness_of_fit_ref 3.627
_refine_ls_number_parameters 782
_refine_ls_number_reflns 8031
_refine_ls_R_factor_gt 0.1040
_refine_ls_shift/su_max 0.0860
_refine_ls_structure_factor_coef F
_refine_ls_weighting_details 'w = 1/\s^2^(Fo)'
_refine_ls_weighting_scheme sigma
_refine_ls_wR_factor_ref 0.1480
_reflns_number_gt 7830
_reflns_number_total 10157
_reflns_threshold_expression F^2^>2.0\s(F^2^)
_cod_data_source_file ic0260116_1.cif
_cod_data_source_block '__PttpytpyAB.inf(JA027282I)'
_cod_original_cell_volume 3177.5(16)
_cod_original_sg_symbol_H-M 'P -1 '
_cod_original_formula_sum 'C80 H64 B2 N6 Pt '
_cod_database_code 4319091

loop_
_symmetry_equiv_pos_as_xyz
x,y,z
-x,-y,-z

loop_
_atom_site_label
_atom_site_type_symbol
_atom_site_fract_x
_atom_site_fract_y
_atom_site_fract_z
_atom_site_U_iso_or_equiv
_atom_site_adp_type
_atom_site_occupancy
_atom_site_symmetry_multiplicity
_atom_site_calc_flag
_atom_site_refinement_flags
_atom_site_disorder_assembly
_atom_site_disorder_group
Pt1 Pt 0.52401(6) 0.36058(6) 0.79428(3) 0.0418(2) Uani 1.00 1 d . . .
N1 N 0.6198(11) 0.5227(11) 0.7878(6) 0.036(4) Uani 1.00 1 d . . .
N2 N 0.4289(10) 0.4031(10) 0.7336(6) 0.034(4) Uani 1.00 1 d . . .
N3 N 0.3900(11) 0.2143(11) 0.7823(6) 0.039(4) Uani 1.00 1 d . . .
N4 N 0.6217(11) 0.3204(10) 0.8594(6) 0.033(4) Uani 1.00 1 d . . .
N5 N -0.066(1) 0.671(1) 0.5244(6) 0.052(5) Uani 1.00 1 d . . .
N6 N -0.184(2) 0.631(2) 0.5242(7) 0.058(5) Uani 1.00 1 d . . .
C1 C 0.728(1) 0.583(1) 0.8199(7) 0.040(5) Uani 1.00 1 d . . .
C2 C 0.787(1) 0.6957(13) 0.8114(8) 0.044(5) Uani 1.00 1 d . . .
C3 C 0.7372(13) 0.749(1) 0.7684(8) 0.042(5) Uani 1.00 1 d . . .
C4 C 0.634(2) 0.694(1) 0.7354(8) 0.048(5) Uani 1.00 1 d . . .
C5 C 0.5755(12) 0.5787(13) 0.7466(7) 0.035(4) Uani 1.00 1 d . . .
C6 C 0.460(1) 0.507(1) 0.7136(7) 0.040(5) Uani 1.00 1 d . . .
C7 C 0.390(2) 0.543(1) 0.6720(7) 0.040(5) Uani 1.00 1 d . . .
C8 C 0.276(2) 0.464(2) 0.6501(7) 0.042(5) Uani 1.00 1 d . . .
C9 C 0.244(2) 0.352(2) 0.6700(7) 0.052(6) Uani 1.00 1 d . . .
C10 C 0.321(2) 0.325(1) 0.7109(8) 0.049(6) Uani 1.00 1 d . . .
C11 C 0.302(1) 0.216(1) 0.7402(7) 0.040(5) Uani 1.00 1 d . . .
C12 C 0.201(1) 0.1181(13) 0.7275(8) 0.043(5) Uani 1.00 1 d . . .
C13 C 0.189(2) 0.026(2) 0.7579(8) 0.052(6) Uani 1.00 1 d . . .
C14 C 0.281(2) 0.024(1) 0.7985(9) 0.052(6) Uani 1.00 1 d . . .
C15 C 0.381(2) 0.113(1) 0.8103(8) 0.045(5) Uani 1.00 1 d . . .
C16 C 0.744(2) 0.295(2) 0.8611(8) 0.060(6) Uani 1.00 1 d . . .
C17 C 0.809(2) 0.275(2) 0.9067(9) 0.068(7) Uani 1.00 1 d . . .
C18 C 0.742(2) 0.270(2) 0.9535(9) 0.065(7) Uani 1.00 1 d . . .
C19 C 0.630(2) 0.294(2) 0.9523(8) 0.062(7) Uani 1.00 1 d . . .
C20 C 0.564(2) 0.318(2) 0.9061(7) 0.052(6) Uani 1.00 1 d . . .
C21 C 0.190(2) 0.507(2) 0.6115(8) 0.053(6) Uani 1.00 1 d . . .
C22 C 0.059(2) 0.468(2) 0.6137(7) 0.048(5) Uani 1.00 1 d . . .
C23 C -0.029(2) 0.519(2) 0.5835(8) 0.059(6) Uani 1.00 1 d . . .
C24 C 0.013(2) 0.603(2) 0.5505(7) 0.056(6) Uani 1.00 1 d . . .
C25 C 0.137(2) 0.641(2) 0.5459(8) 0.052(6) Uani 1.00 1 d . . .
C26 C 0.226(2) 0.590(2) 0.5776(7) 0.045(5) Uani 1.00 1 d . . .
C27 C -0.266(2) 0.701(2) 0.5032(7) 0.054(6) Uani 1.00 1 d . . .
C28 C -0.238(2) 0.820(2) 0.5032(8) 0.054(6) Uani 1.00 1 d . . .
C29 C -0.331(2) 0.883(2) 0.4862(8) 0.054(6) Uani 1.00 1 d . . .
C30 C -0.446(2) 0.826(2) 0.4652(8) 0.061(7) Uani 1.00 1 d . . .
C31 C -0.478(2) 0.701(2) 0.4661(8) 0.062(7) Uani 1.00 1 d . . .
C32 C -0.384(2) 0.638(2) 0.4844(9) 0.062(6) Uani 1.00 1 d . . .
C33 C 0.753(1) 0.2412(12) 0.6905(7) 0.037(5) Uani 1.00 1 d . . .
C34 C 0.847(2) 0.312(2) 0.7273(8) 0.049(5) Uani 1.00 1 d . . .
C35 C 0.872(2) 0.434(2) 0.7260(9) 0.065(7) Uani 1.00 1 d . . .
C36 C 0.799(2) 0.494(2) 0.6894(8) 0.050(6) Uani 1.00 1 d . . .
C37 C 0.704(2) 0.421(2) 0.6543(8) 0.050(5) Uani 1.00 1 d . . .
C38 C 0.684(2) 0.297(2) 0.6554(7) 0.050(6) Uani 1.00 1 d . . .
C39 C 0.611(2) 0.0228(13) 0.6591(7) 0.036(5) Uani 1.00 1 d . . .
C40 C 0.497(2) 0.056(2) 0.6655(7) 0.050(5) Uani 1.00 1 d . . .
C41 C 0.380(2) -0.002(2) 0.6404(8) 0.051(6) Uani 1.00 1 d . . .
C42 C 0.3746(12) -0.0948(11) 0.6123(5) 0.018(3) Uiso 1.00 1 d . . .
C43 C 0.485(2) -0.132(2) 0.5996(7) 0.047(4) Uiso 1.00 1 d . . .
C44 C 0.600(2) -0.080(1) 0.6229(8) 0.049(5) Uani 1.00 1 d . . .
C45 C 0.862(1) 0.0671(13) 0.6560(6) 0.035(4) Uani 1.00 1 d . . .
C46 C 0.901(2) 0.140(2) 0.6184(7) 0.050(5) Uani 1.00 1 d . . .
C47 C 0.997(2) 0.112(2) 0.5860(8) 0.058(6) Uani 1.00 1 d . . .
C48 C 1.038(2) 0.004(2) 0.5910(8) 0.053(6) Uani 1.00 1 d . . .
C49 C 0.994(2) -0.072(2) 0.6285(7) 0.047(5) Uani 1.00 1 d . . .
C50 C 0.908(1) -0.042(2) 0.6603(8) 0.045(5) Uani 1.00 1 d . . .
C51 C 0.757(2) 0.053(1) 0.7484(7) 0.043(5) Uani 1.00 1 d . . .
C52 C 0.877(2) 0.0570(13) 0.7773(7) 0.038(5) Uani 1.00 1 d . . .
C53 C 0.896(2) 0.026(2) 0.8290(7) 0.049(5) Uani 1.00 1 d . . .
C54 C 0.791(2) -0.014(2) 0.8561(7) 0.047(5) Uani 1.00 1 d . . .
C55 C 0.671(2) -0.018(1) 0.8287(7) 0.042(5) Uani 1.00 1 d . . .
C56 C 0.656(2) 0.014(1) 0.7769(7) 0.042(5) Uani 1.00 1 d . . .
C57 C 0.240(2) 0.510(1) 0.8783(7) 0.045(5) Uani 1.00 1 d . . .
C58 C 0.270(2) 0.462(2) 0.9235(8) 0.048(6) Uani 1.00 1 d . . .
C59 C 0.253(2) 0.340(2) 0.9289(9) 0.052(6) Uani 1.00 1 d . . .
C60 C 0.187(2) 0.263(2) 0.8850(9) 0.055(6) Uani 1.00 1 d . . .
C61 C 0.149(2) 0.309(2) 0.8381(9) 0.054(6) Uani 1.00 1 d . . .
C62 C 0.173(1) 0.430(1) 0.8331(8) 0.045(5) Uani 1.00 1 d . . .
C63 C 0.242(2) 0.694(1) 0.8157(7) 0.045(5) Uani 1.00 1 d . . .
C64 C 0.3431(13) 0.740(1) 0.7899(7) 0.036(4) Uani 1.00 1 d . . .
C65 C 0.331(2) 0.771(2) 0.7369(7) 0.053(6) Uani 1.00 1 d . . .
C66 C 0.214(2) 0.758(1) 0.7079(7) 0.044(5) Uani 1.00 1 d . . .
C67 C 0.110(2) 0.712(1) 0.7324(7) 0.045(5) Uani 1.00 1 d . . .
C68 C 0.119(2) 0.6825(13) 0.7851(7) 0.042(5) Uani 1.00 1 d . . .
C69 C 0.133(1) 0.691(1) 0.9051(7) 0.040(5) Uani 1.00 1 d . . .
C70 C 0.113(2) 0.811(2) 0.9067(8) 0.052(6) Uani 1.00 1 d . . .
C71 C 0.027(2) 0.851(2) 0.9380(8) 0.055(6) Uani 1.00 1 d . . .
C72 C -0.048(2) 0.771(2) 0.9678(9) 0.061(7) Uani 1.00 1 d . . .
C73 C -0.032(2) 0.655(2) 0.9644(8) 0.054(6) Uani 1.00 1 d . . .
C74 C 0.055(2) 0.614(2) 0.9337(8) 0.055(6) Uani 1.00 1 d . . .
C75 C 0.3865(13) 0.716(1) 0.9056(7) 0.037(4) Uani 1.00 1 d . . .
C76 C 0.412(1) 0.840(2) 0.9277(7) 0.042(5) Uani 1.00 1 d . . .
C77 C 0.528(1) 0.893(1) 0.9498(8) 0.049(5) Uani 1.00 1 d . . .
C78 C 0.625(2) 0.824(2) 0.9536(7) 0.045(4) Uiso 1.00 1 d . . .
C79 C 0.613(2) 0.720(2) 0.9314(7) 0.055(6) Uani 1.00 1 d . . .
C80 C 0.493(2) 0.662(1) 0.9068(7) 0.043(4) Uiso 1.00 1 d . . .
B1 B 0.743(2) 0.096(2) 0.6892(8) 0.033(5) Uani 1.00 1 d . . .
B2 B 0.246(2) 0.654(2) 0.8765(8) 0.041(6) Uani 1.00 1 d . . .

loop_
_atom_site_aniso_label
_atom_site_aniso_U_11
_atom_site_aniso_U_22
_atom_site_aniso_U_33
_atom_site_aniso_U_12
_atom_site_aniso_U_13
_atom_site_aniso_U_23
Pt1 0.0264(4) 0.0438(4) 0.0564(4) 0.0066(3) 0.0072(3) 0.0093(3)
N1 0.014(7) 0.042(8) 0.059(9) 0.021(6) 0.008(6) 0.001(7)
N2 0.007(6) 0.025(6) 0.070(10) 0.004(5) -0.003(6) 0.010(6)
N3 0.011(7) 0.034(7) 0.071(10) 0.002(5) 0.007(7) -0.004(7)
N4 0.016(6) 0.029(6) 0.057(9) 0.004(5) 0.009(6) 0.008(6)
N5 0.038(9) 0.076(11) 0.043(9) 0.014(8) -0.006(7) 0.014(8)
N6 0.046(10) 0.071(11) 0.056(10) 0.010(8) -0.009(8) 0.015(8)
C1 0.019(9) 0.043(9) 0.060(11) 0.016(7) -0.003(8) -0.004(8)
C2 0.023(9) 0.031(8) 0.081(13) -0.003(6) 0.030(9) 0.005(9)
C3 0.007(8) 0.035(9) 0.078(13) -0.002(6) -0.000(8) -0.010(9)
C4 0.054(12) 0.033(9) 0.062(12) 0.013(8) 0.017(10) 0.005(8)
C5 0.002(7) 0.032(8) 0.068(11) 0.001(6) -0.006(7) 0.007(8)
C6 0.016(8) 0.047(10) 0.060(11) 0.012(7) 0.011(8) 0.002(8)
C7 0.046(11) 0.035(9) 0.046(10) 0.022(8) 0.006(8) 0.008(7)
C8 0.040(10) 0.044(10) 0.046(10) 0.017(8) -0.001(8) 0.002(8)
C9 0.053(12) 0.058(11) 0.050(11) 0.023(9) 0.007(9) 0.014(9)
C10 0.067(13) 0.027(9) 0.064(12) 0.027(9) 0.024(10) 0.011(8)
C11 0.016(8) 0.046(10) 0.065(11) 0.012(7) 0.019(8) 0.024(9)
C12 0.016(8) 0.032(9) 0.078(13) -0.003(6) 0.010(8) -0.001(8)
C13 0.029(10) 0.058(12) 0.066(12) 0.000(8) 0.015(9) -0.003(10)
C14 0.041(11) 0.029(9) 0.09(2) 0.003(7) 0.013(11) -0.010(9)
C15 0.023(9) 0.047(10) 0.068(12) 0.007(7) 0.017(8) 0.013(9)
C16 0.028(11) 0.09(2) 0.054(12) 0.013(10) -0.010(9) -0.002(11)
C17 0.038(12) 0.11(2) 0.063(13) 0.036(11) -0.019(10) 0.004(12)
C18 0.07(2) 0.042(11) 0.07(2) -0.016(10) -0.011(12) 0.005(10)
C19 0.035(12) 0.09(2) 0.056(12) -0.012(10) 0.006(10) 0.011(11)
C20 0.064(13) 0.051(11) 0.041(10) 0.007(9) 0.018(9) 0.007(8)
C21 0.066(13) 0.041(10) 0.051(11) 0.015(9) -0.006(10) 0.006(9)
C22 0.021(9) 0.061(11) 0.055(11) -0.008(7) -0.010(8) 0.007(9)
C23 0.052(12) 0.08(1) 0.046(11) 0.016(10) 0.009(9) 0.022(10)
C24 0.07(1) 0.044(10) 0.047(11) -0.005(9) -0.008(10) 0.007(9)
C25 0.051(12) 0.037(9) 0.060(12) -0.007(8) -0.005(10) 0.010(9)
C26 0.032(10) 0.048(10) 0.047(10) -0.009(7) -0.007(8) 0.005(8)
C27 0.064(13) 0.064(13) 0.036(10) 0.023(10) -0.001(9) 0.001(9)
C28 0.034(10) 0.065(12) 0.071(13) 0.014(9) 0.024(10) 0.015(10)
C29 0.052(13) 0.059(11) 0.057(12) 0.022(9) 0.007(10) 0.018(10)
C30 0.044(12) 0.09(2) 0.050(11) 0.030(11) -0.008(9) 0.003(11)
C31 0.037(11) 0.08(2) 0.065(13) 0.019(10) -0.016(10) 0.002(11)
C32 0.023(10) 0.09(2) 0.065(13) -0.004(9) -0.012(9) 0.006(11)
C33 0.025(9) 0.020(7) 0.063(11) -0.007(6) 0.015(8) -0.002(7)
C34 0.037(10) 0.053(11) 0.059(11) 0.002(8) 0.022(9) 0.006(9)
C35 0.056(13) 0.064(13) 0.08(2) 0.012(10) 0.041(12) -0.005(11)
C36 0.037(10) 0.049(11) 0.062(12) 0.002(8) 0.015(9) -0.003(9)
C37 0.032(10) 0.046(10) 0.071(13) 0.007(8) 0.011(9) 0.002(9)
C38 0.053(12) 0.052(11) 0.048(11) 0.015(9) 0.012(9) 0.007(9)
C39 0.033(9) 0.029(8) 0.047(10) 0.011(7) -0.003(8) 0.007(7)
C40 0.018(9) 0.076(12) 0.054(11) -0.001(8) -0.004(8) 0.018(10)
C41 0.029(10) 0.060(12) 0.063(12) 0.000(8) 0.002(9) 0.020(10)
C44 0.062(13) 0.029(9) 0.058(11) 0.010(8) 0.008(10) -0.001(8)
C45 0.025(8) 0.041(9) 0.037(9) 0.000(6) 0.001(7) -0.005(7)
C46 0.028(9) 0.063(11) 0.053(11) -0.004(8) 0.003(8) -0.001(9)
C47 0.052(12) 0.073(13) 0.057(12) 0.024(10) 0.022(10) 0.011(10)
C48 0.026(10) 0.065(12) 0.062(12) -0.002(8) -0.004(9) 0.000(10)
C49 0.027(9) 0.060(11) 0.051(11) 0.012(8) -0.006(8) -0.016(9)
C50 0.018(8) 0.053(10) 0.064(12) 0.013(7) -0.001(8) 0.001(9)
C51 0.043(11) 0.031(9) 0.051(10) -0.002(7) 0.002(9) 0.003(8)
C52 0.026(9) 0.032(8) 0.061(11) 0.015(6) 0.006(8) 0.009(8)
C53 0.054(12) 0.043(10) 0.046(10) -0.001(8) 0.004(9) 0.003(8)
C54 0.047(11) 0.044(10) 0.047(10) 0.003(8) 0.009(9) -0.001(8)
C55 0.023(9) 0.035(9) 0.062(11) -0.006(6) 0.003(8) -0.002(8)
C56 0.054(11) 0.032(8) 0.044(10) 0.008(7) 0.016(9) 0.008(7)
C57 0.039(10) 0.036(9) 0.058(11) -0.001(7) 0.017(9) 0.002(8)
C58 0.020(9) 0.047(10) 0.09(1) 0.013(7) 0.028(9) 0.021(10)
C59 0.022(9) 0.050(11) 0.08(1) -0.000(7) 0.022(9) 0.014(10)
C60 0.042(12) 0.044(11) 0.08(2) 0.013(8) 0.004(11) -0.008(10)
C61 0.023(9) 0.054(11) 0.08(1) -0.011(8) 0.017(10) -0.023(10)
C62 0.018(8) 0.047(10) 0.067(12) -0.001(7) 0.018(8) -0.016(9)
C63 0.036(10) 0.039(9) 0.059(11) -0.004(7) 0.017(9) 0.002(8)
C64 0.013(8) 0.044(9) 0.051(10) 0.006(6) -0.001(7) 0.013(8)
C65 0.038(11) 0.077(13) 0.045(10) 0.012(9) 0.012(9) 0.001(9)
C66 0.038(10) 0.039(9) 0.050(10) -0.001(7) -0.007(8) 0.007(8)
C67 0.035(10) 0.039(9) 0.052(10) -0.014(7) 0.007(8) -0.003(8)
C68 0.033(10) 0.032(8) 0.062(11) 0.018(7) -0.004(8) 0.002(8)
C69 0.026(9) 0.041(9) 0.055(10) 0.005(7) 0.011(8) 0.018(8)
C70 0.028(9) 0.073(12) 0.060(12) 0.023(9) 0.009(9) 0.006(10)
C71 0.025(9) 0.09(1) 0.061(12) 0.031(9) 0.018(9) 0.011(11)
C72 0.047(12) 0.068(13) 0.07(1) 0.018(10) 0.007(10) 0.024(11)
C73 0.029(10) 0.058(12) 0.08(1) 0.004(8) 0.018(10) 0.012(10)
C74 0.029(10) 0.079(13) 0.068(13) 0.024(9) 0.019(9) 0.019(10)
C75 0.008(7) 0.048(9) 0.052(10) -0.002(6) 0.005(7) 0.005(8)
C76 0.018(8) 0.054(10) 0.047(10) -0.006(7) -0.004(7) -0.003(8)
C77 0.013(8) 0.043(10) 0.09(1) -0.007(7) 0.008(9) 0.008(9)
C79 0.028(10) 0.09(2) 0.044(10) 0.012(9) 0.004(8) 0.005(10)
B1 0.014(9) 0.036(10) 0.052(11) 0.010(7) 0.004(8) -0.000(8)
B2 0.039(11) 0.034(10) 0.056(12) 0.011(8) 0.024(10) 0.010(9)

loop_
_atom_type_symbol
_atom_type_description
_atom_type_scat_dispersion_real
_atom_type_scat_dispersion_imag
_atom_type_scat_source
Pt Pt -2.013 8.802
;
International Tables for Crystallography
(1992, Vol. C, Tables 4.2.6.8 and 6.1.1.4)
;
B B 0.003 0.002
;
International Tables for Crystallography
(1992, Vol. C, Tables 4.2.6.8 and 6.1.1.4)
;
N N 0.011 0.006
;
International Tables for Crystallography
(1992, Vol. C, Tables 4.2.6.8 and 6.1.1.4)
;
C C 0.006 0.003
;
International Tables for Crystallography
(1992, Vol. C, Tables 4.2.6.8 and 6.1.1.4)
;
H H 0.000 0.000
;
International Tables for Crystallography
(1992, Vol. C, Table 6.1.1.4)
;

loop_
_geom_angle_atom_site_label_1
_geom_angle_site_symmetry_1
_geom_angle_atom_site_label_2
_geom_angle_site_symmetry_2
_geom_angle_atom_site_label_3
_geom_angle_site_symmetry_3
_geom_angle
_geom_angle_publ_flag
N1 . Pt1 . N2 . 80.0(5) yes
N1 . Pt1 . N3 . 161.2(6) yes
N2 . Pt1 . N3 . 81.4(6) yes
N1 . Pt1 . N4 . 99.2(5) yes
N2 . Pt1 . N4 . 178.0(5) yes
N3 . Pt1 . N4 . 99.3(5) yes
Pt1 . N1 . C1 . 127.6(11) yes
Pt1 . N1 . C5 . 114.9(10) yes
C1 . N1 . C5 . 117.5(13) yes
Pt1 . N2 . C6 . 121.7(11) yes
Pt1 . N2 . C10 . 119.1(10) yes
C6 . N2 . C10 . 119.2(14) yes
Pt1 . N3 . C11 . 113.8(10) yes
Pt1 . N3 . C15 . 127.5(12) yes
C11 . N3 . C15 . 118.6(13) yes
Pt1 . N4 . C16 . 124.1(11) yes
Pt1 . N4 . C20 . 117.3(11) yes
C16 . N4 . C20 . 118.6(15) yes
N6 . N5 . C24 . 114.2(15) yes
N5 . N6 . C27 . 116.4(16) yes
N1 . C1 . C2 . 122.5(16) yes
C1 . C2 . C3 . 117.4(16) yes
C2 . C3 . C4 . 122.3(15) yes
C3 . C4 . C5 . 117.7(16) yes
N1 . C5 . C4 . 122.5(14) yes
N1 . C5 . C6 . 114.2(12) yes
C4 . C5 . C6 . 123.3(15) yes
N2 . C6 . C5 . 109.3(14) yes
N2 . C6 . C7 . 122.9(15) yes
C5 . C6 . C7 . 127.6(14) yes
C6 . C7 . C8 . 117.9(14) yes
C7 . C8 . C9 . 119.8(15) yes
C7 . C8 . C21 . 118.9(15) yes
C9 . C8 . C21 . 121.1(16) yes
C8 . C9 . C10 . 117.5(17) yes
N2 . C10 . C9 . 122.7(15) yes
N2 . C10 . C11 . 110.1(16) yes
C9 . C10 . C11 . 127.1(18) yes
N3 . C11 . C10 . 115.6(15) yes
N3 . C11 . C12 . 119.6(14) yes
C10 . C11 . C12 . 124.8(17) yes
C11 . C12 . C13 . 120.5(18) yes
C12 . C13 . C14 . 118.5(17) yes
C13 . C14 . C15 . 122.5(18) yes
N3 . C15 . C14 . 120.0(18) yes
N4 . C16 . C17 . 122.0(18) yes
C16 . C17 . C18 . 116.6(18) yes
C17 . C18 . C19 . 121.5(20) yes
C18 . C19 . C20 . 122.2(20) yes
N4 . C20 . C19 . 118.9(17) yes
C8 . C21 . C22 . 116.9(16) yes
C8 . C21 . C26 . 124.1(18) yes
C22 . C21 . C26 . 118.8(17) yes
C21 . C22 . C23 . 119.9(16) yes
C22 . C23 . C24 . 118.9(18) yes
N5 . C24 . C23 . 122.9(19) yes
N5 . C24 . C25 . 113.4(16) yes
C23 . C24 . C25 . 123.0(19) yes
C24 . C25 . C26 . 117.5(16) yes
C21 . C26 . C25 . 121.8(16) yes
N6 . C27 . C28 . 124.5(19) yes
N6 . C27 . C32 . 113.8(18) yes
C28 . C27 . C32 . 121.5(19) yes
C27 . C28 . C29 . 119.9(18) yes
C28 . C29 . C30 . 120.9(19) yes
C29 . C30 . C31 . 119.4(17) yes
C30 . C31 . C32 . 119.0(18) yes
C27 . C32 . C31 . 118.8(20) yes
C34 . C33 . C38 . 118.4(14) yes
C34 . C33 . B1 . 117.4(15) yes
C38 . C33 . B1 . 124.0(15) yes
C33 . C34 . C35 . 120.3(19) yes
C34 . C35 . C36 . 121.7(20) yes
C35 . C36 . C37 . 116.3(16) yes
C36 . C37 . C38 . 121.0(17) yes
C33 . C38 . C37 . 122.2(17) yes
C40 . C39 . C44 . 113.9(16) yes
C40 . C39 . B1 . 121.9(15) yes
C44 . C39 . B1 . 124.2(14) yes
C39 . C40 . C41 . 125.0(19) yes
C40 . C41 . C42 . 118.9(17) yes
C41 . C42 . C43 . 120.9(15) yes
C42 . C43 . C44 . 122.0(16) yes
C39 . C44 . C43 . 118.8(16) yes
C46 . C45 . C50 . 119.1(15) yes
C46 . C45 . B1 . 118.6(14) yes
C50 . C45 . B1 . 121.4(13) yes
C45 . C46 . C47 . 119.9(17) yes
C46 . C47 . C48 . 118.9(17) yes
C47 . C48 . C49 . 120.8(17) yes
C48 . C49 . C50 . 119.6(17) yes
C45 . C50 . C49 . 121.4(16) yes
C52 . C51 . C56 . 113.5(16) yes
C52 . C51 . B1 . 121.9(14) yes
C56 . C51 . B1 . 124.5(16) yes
C51 . C52 . C53 . 125.1(16) yes
C52 . C53 . C54 . 119.3(18) yes
C53 . C54 . C55 . 117.1(17) yes
C54 . C55 . C56 . 121.5(15) yes
C51 . C56 . C55 . 123.4(17) yes
C58 . C57 . C62 . 117.6(15) yes
C58 . C57 . B2 . 121.5(16) yes
C62 . C57 . B2 . 119.3(16) yes
C57 . C58 . C59 . 124.2(19) yes
C58 . C59 . C60 . 117.3(18) yes
C59 . C60 . C61 . 120.4(16) yes
C60 . C61 . C62 . 120.9(17) yes
C57 . C62 . C61 . 119.3(18) yes
C64 . C63 . C68 . 115.2(16) yes
C64 . C63 . B2 . 127.0(16) yes
C68 . C63 . B2 . 117.8(14) yes
C63 . C64 . C65 . 123.2(16) yes
C64 . C65 . C66 . 121.4(16) yes
C65 . C66 . C67 . 117.4(17) yes
C66 . C67 . C68 . 122.5(17) yes
C63 . C68 . C67 . 120.3(16) yes
C70 . C69 . C74 . 115.3(15) yes
C70 . C69 . B2 . 120.6(13) yes
C74 . C69 . B2 . 123.8(14) yes
C69 . C70 . C71 . 122.4(17) yes
C70 . C71 . C72 . 120.3(18) yes
C71 . C72 . C73 . 117.4(18) yes
C72 . C73 . C74 . 123.0(17) yes
C69 . C74 . C73 . 121.5(17) yes
C76 . C75 . C80 . 114.8(14) yes
C76 . C75 . B2 . 120.9(13) yes
C80 . C75 . B2 . 123.9(15) yes
C75 . C76 . C77 . 121.1(15) yes
C76 . C77 . C78 . 118.5(16) yes
C77 . C78 . C79 . 123.5(18) yes
C78 . C79 . C80 . 119.3(17) yes
C75 . C80 . C79 . 122.0(16) yes
C33 . B1 . C39 . 113.4(13) yes
C33 . B1 . C45 . 105.2(12) yes
C39 . B1 . C45 . 109.0(13) yes
C33 . B1 . C51 . 110.8(13) yes
C39 . B1 . C51 . 107.6(13) yes
C45 . B1 . C51 . 110.9(13) yes
C57 . B2 . C63 . 111.5(14) yes
C57 . B2 . C69 . 109.1(13) yes
C63 . B2 . C69 . 111.3(15) yes
C57 . B2 . C75 . 105.5(14) yes
C63 . B2 . C75 . 105.7(12) yes
C69 . B2 . C75 . 113.6(15) yes

loop_
_geom_bond_atom_site_label_1
_geom_bond_site_symmetry_1
_geom_bond_atom_site_label_2
_geom_bond_site_symmetry_2
_geom_bond_distance
_geom_bond_publ_flag
Pt1 . N1 . 2.003(13) yes
Pt1 . N2 . 1.923(13) yes
Pt1 . N3 . 2.018(12) yes
Pt1 . N4 . 2.015(13) yes
N1 . C1 . 1.42(2) yes
N1 . C5 . 1.36(2) yes
N2 . C6 . 1.34(2) yes
N2 . C10 . 1.40(2) yes
N3 . C11 . 1.37(2) yes
N3 . C15 . 1.40(2) yes
N4 . C16 . 1.41(2) yes
N4 . C20 . 1.41(2) yes
N5 . N6 . 1.29(2) yes
N5 . C24 . 1.42(2) yes
N6 . C27 . 1.40(2) yes
C1 . C2 . 1.39(2) yes
C2 . C3 . 1.41(3) yes
C3 . C4 . 1.38(2) yes
C4 . C5 . 1.43(2) yes
C5 . C6 . 1.52(2) yes
C6 . C7 . 1.38(2) yes
C7 . C8 . 1.44(2) yes
C8 . C9 . 1.43(2) yes
C8 . C21 . 1.47(2) yes
C9 . C10 . 1.37(3) yes
C10 . C11 . 1.49(2) yes
C11 . C12 . 1.43(2) yes
C12 . C13 . 1.36(3) yes
C13 . C14 . 1.37(3) yes
C14 . C15 . 1.36(2) yes
C16 . C17 . 1.36(3) yes
C17 . C18 . 1.47(3) yes
C18 . C19 . 1.30(3) yes
C19 . C20 . 1.39(3) yes
C21 . C22 . 1.43(3) yes
C21 . C26 . 1.36(2) yes
C22 . C23 . 1.41(3) yes
C23 . C24 . 1.37(3) yes
C24 . C25 . 1.37(3) yes
C25 . C26 . 1.44(2) yes
C27 . C28 . 1.36(3) yes
C27 . C32 . 1.38(3) yes
C28 . C29 . 1.40(3) yes
C29 . C30 . 1.36(3) yes
C30 . C31 . 1.42(3) yes
C31 . C32 . 1.42(3) yes
C33 . C34 . 1.42(2) yes
C33 . C38 . 1.39(2) yes
C33 . B1 . 1.66(2) yes
C34 . C35 . 1.40(3) yes
C35 . C36 . 1.45(3) yes
C36 . C37 . 1.42(3) yes
C37 . C38 . 1.41(2) yes
C39 . C40 . 1.39(2) yes
C39 . C44 . 1.45(2) yes
C39 . B1 . 1.63(2) yes
C40 . C41 . 1.41(2) yes
C41 . C42 . 1.25(2) yes
C42 . C43 . 1.42(2) yes
C43 . C44 . 1.36(3) yes
C45 . C46 . 1.37(2) yes
C45 . C50 . 1.45(2) yes
C45 . B1 . 1.70(2) yes
C46 . C47 . 1.47(2) yes
C47 . C48 . 1.41(3) yes
C48 . C49 . 1.41(3) yes
C49 . C50 . 1.38(2) yes
C51 . C52 . 1.43(2) yes
C51 . C56 . 1.41(2) yes
C51 . B1 . 1.63(3) yes
C52 . C53 . 1.40(2) yes
C53 . C54 . 1.43(2) yes
C54 . C55 . 1.42(2) yes
C55 . C56 . 1.40(2) yes
C57 . C58 . 1.35(3) yes
C57 . C62 . 1.49(2) yes
C57 . B2 . 1.66(2) yes
C58 . C59 . 1.41(2) yes
C59 . C60 . 1.44(3) yes
C60 . C61 . 1.40(3) yes
C61 . C62 . 1.39(3) yes
C63 . C64 . 1.38(2) yes
C63 . C68 . 1.47(2) yes
C63 . B2 . 1.65(3) yes
C64 . C65 . 1.43(2) yes
C65 . C66 . 1.39(3) yes
C66 . C67 . 1.39(2) yes
C67 . C68 . 1.41(2) yes
C69 . C70 . 1.45(2) yes
C69 . C74 . 1.41(2) yes
C69 . B2 . 1.61(2) yes
C70 . C71 . 1.42(2) yes
C71 . C72 . 1.43(3) yes
C72 . C73 . 1.38(3) yes
C73 . C74 . 1.43(2) yes
C75 . C76 . 1.48(2) yes
C75 . C80 . 1.42(2) yes
C75 . B2 . 1.65(3) yes
C76 . C77 . 1.36(2) yes
C77 . C78 . 1.43(2) yes
C78 . C79 . 1.29(3) yes
C79 . C80 . 1.43(3) yes

loop_
_geom_contact_atom_site_label_1
_geom_contact_site_symmetry_1
_geom_contact_atom_site_label_2
_geom_contact_site_symmetry_2
_geom_contact_distance
_geom_contact_publ_flag
Pt1 . N1 . 2.003(13) yes
Pt1 . N2 . 1.923(13) yes
Pt1 . N3 . 2.018(12) yes
Pt1 . N4 . 2.015(13) yes
Pt1 . C1 . 3.078(16) yes
Pt1 . C5 . 2.858(14) yes
Pt1 . C6 . 2.862(18) yes
Pt1 . C10 . 2.88(2) yes
Pt1 . C11 . 2.865(18) yes
Pt1 . C15 . 3.078(16) yes
Pt1 . C16 . 3.042(19) yes
Pt1 . C20 . 2.943(18) yes
N1 . N2 . 2.525(18) yes
N1 . N4 . 3.060(18) yes
N1 . C1 . 1.42(2) yes
N1 . C2 . 2.46(2) yes
N1 . C3 . 2.80(2) yes
N1 . C4 . 2.45(2) yes
N1 . C5 . 1.36(2) yes
N1 . C6 . 2.43(2) yes
N1 . C35 . 3.59(2) yes
N1 . C36 . 3.40(2) yes
N2 . N3 . 2.572(18) yes
N2 . C5 . 2.338(18) yes
N2 . C6 . 1.34(2) yes
N2 . C7 . 2.386(19) yes
N2 . C8 . 2.78(2) yes
N2 . C9 . 2.43(2) yes
N2 . C10 . 1.40(2) yes
N2 . C11 . 2.376(19) yes
N3 . N4 . 3.074(19) yes
N3 . C10 . 2.43(2) yes
N3 . C11 . 1.37(2) yes
N3 . C12 . 2.43(2) yes
N3 . C13 . 2.80(2) yes
N3 . C14 . 2.39(2) yes
N3 . C15 . 1.40(2) yes
N3 . C20 . 3.57(2) yes
N3 . C61 . 3.44(2) yes
N4 . C1 . 3.30(2) yes
N4 . C15 . 3.32(2) yes
N4 . C16 . 1.41(2) yes
N4 . C17 . 2.43(2) yes
N4 . C18 . 2.77(3) yes
N4 . C19 . 2.42(2) yes
N4 . C20 . 1.41(2) yes
N5 . N6 . 1.29(2) yes
N5 . C23 . 2.45(2) yes
N5 . C24 . 1.42(2) yes
N5 . C25 . 2.33(2) yes
N5 . C27 . 2.29(2) yes
N5 . C28 . 2.80(2) yes
N5 . C32 . 3.47(2) yes
N6 . C23 . 2.71(2) yes
N6 . C24 . 2.27(3) yes
N6 . C25 . 3.48(3) yes
N6 . C26 2_566 3.49(2) yes
N6 . C27 . 1.40(2) yes
N6 . C28 . 2.44(2) yes
N6 . C32 . 2.33(2) yes
C1 . C2 . 1.39(2) yes
C1 . C3 . 2.39(2) yes
C1 . C4 . 2.79(3) yes
C1 . C5 . 2.38(2) yes
C1 . C16 . 3.58(3) yes
C1 . C35 . 3.54(2) yes
C2 . C3 . 1.41(3) yes
C2 . C4 . 2.44(3) yes
C2 . C5 . 2.79(2) yes
C2 . C54 1_565 3.49(2) yes
C3 . C4 . 1.38(2) yes
C3 . C5 . 2.40(2) yes
C3 . C51 1_565 3.56(2) yes
C3 . C53 1_565 3.56(2) yes
C3 . C54 1_565 3.38(2) yes
C3 . C55 1_565 3.27(2) yes
C3 . C56 1_565 3.35(2) yes
C4 . C5 . 1.43(2) yes
C4 . C6 . 2.60(2) yes
C4 . C7 . 3.16(3) yes
C4 . C36 . 3.42(2) yes
C4 . C65 . 3.59(3) yes
C5 . C6 . 1.52(2) yes
C5 . C7 . 2.61(2) yes
C5 . C36 . 3.25(2) yes
C5 . C37 . 3.48(2) yes
C6 . C7 . 1.38(2) yes
C6 . C8 . 2.42(2) yes
C6 . C9 . 2.80(3) yes
C6 . C10 . 2.37(2) yes
C6 . C37 . 3.47(2) yes
C7 . C8 . 1.44(2) yes
C7 . C9 . 2.48(3) yes
C7 . C10 . 2.77(2) yes
C7 . C21 . 2.51(3) yes
C7 . C26 . 3.00(2) yes
C7 . C65 . 3.25(2) yes
C7 . C66 . 3.54(2) yes
C8 . C9 . 1.43(2) yes
C8 . C10 . 2.39(2) yes
C8 . C21 . 1.47(2) yes
C8 . C22 . 2.47(2) yes
C8 . C26 . 2.50(2) yes
C9 . C10 . 1.37(3) yes
C9 . C11 . 2.56(2) yes
C9 . C12 . 3.14(2) yes
C9 . C21 . 2.52(2) yes
C9 . C22 . 2.92(3) yes
C10 . C11 . 1.49(2) yes
C10 . C12 . 2.59(2) yes
C11 . C12 . 1.43(2) yes
C11 . C13 . 2.42(2) yes
C11 . C14 . 2.74(2) yes
C11 . C15 . 2.39(2) yes
C11 . C61 . 3.39(2) yes
C12 . C13 . 1.36(3) yes
C12 . C14 . 2.35(3) yes
C12 . C15 . 2.75(3) yes
C12 . C41 . 3.51(3) yes
C12 . C49 1_455 3.59(2) yes
C13 . C14 . 1.37(3) yes
C13 . C15 . 2.40(3) yes
C13 . C52 1_455 3.58(2) yes
C13 . C66 1_545 3.36(3) yes
C13 . C67 1_545 3.58(2) yes
C14 . C15 . 1.36(2) yes
C14 . C64 1_545 3.48(2) yes
C14 . C65 1_545 3.41(3) yes
C15 . C20 . 3.51(3) yes
C15 . C56 . 3.57(2) yes
C16 . C17 . 1.36(3) yes
C16 . C18 . 2.41(3) yes
C16 . C19 . 2.76(3) yes
C16 . C20 . 2.43(3) yes
C16 . C55 . 3.60(3) yes
C17 . C18 . 1.47(3) yes
C17 . C19 . 2.42(3) yes
C17 . C20 . 2.81(3) yes
C17 . C54 . 3.49(3) yes
C18 . C19 . 1.30(3) yes
C18 . C20 . 2.36(3) yes
C18 . C73 2_667 3.56(3) yes
C18 . C74 2_667 3.51(3) yes
C19 . C20 . 1.39(3) yes
C19 . C76 2_667 3.56(3) yes
C20 . C59 . 3.55(2) yes
C21 . C22 . 1.43(3) yes
C21 . C23 . 2.46(3) yes
C21 . C24 . 2.79(3) yes
C21 . C25 . 2.44(2) yes
C21 . C26 . 1.36(2) yes
C22 . C23 . 1.41(3) yes
C22 . C24 . 2.40(3) yes
C22 . C25 . 2.80(2) yes
C22 . C26 . 2.40(2) yes
C23 . C24 . 1.37(3) yes
C23 . C25 . 2.41(3) yes
C23 . C26 . 2.79(3) yes
C23 . C36 1_455 3.46(3) yes
C24 . C24 2_566 3.38(4) yes
C24 . C25 . 1.37(3) yes
C24 . C26 . 2.40(3) yes
C24 . C27 . 3.56(3) yes
C25 . C26 . 1.44(2) yes
C27 . C28 . 1.36(3) yes
C27 . C29 . 2.39(3) yes
C27 . C30 . 2.78(3) yes
C27 . C31 . 2.41(3) yes
C27 . C32 . 1.38(3) yes
C28 . C29 . 1.40(3) yes
C28 . C30 . 2.40(3) yes
C28 . C31 . 2.78(3) yes
C28 . C32 . 2.39(3) yes
C29 . C30 . 1.36(3) yes
C29 . C31 . 2.40(3) yes
C29 . C32 . 2.78(3) yes
C30 . C31 . 1.42(3) yes
C30 . C32 . 2.45(3) yes
C30 . C41 2_566 3.54(3) yes
C31 . C32 . 1.42(3) yes
C33 . C34 . 1.42(2) yes
C33 . C35 . 2.45(2) yes
C33 . C36 . 2.88(2) yes
C33 . C37 . 2.45(2) yes
C33 . C38 . 1.39(2) yes
C33 . C39 . 2.75(2) yes
C33 . C40 . 3.19(2) yes
C33 . C45 . 2.68(2) yes
C33 . C46 . 2.91(2) yes
C33 . C51 . 2.71(2) yes
C33 . C52 . 3.51(2) yes
C33 . B1 . 1.66(2) yes
C34 . C35 . 1.40(3) yes
C34 . C36 . 2.49(3) yes
C34 . C37 . 2.82(3) yes
C34 . C38 . 2.41(3) yes
C34 . C45 . 3.33(2) yes
C34 . C46 . 3.51(3) yes
C34 . C51 . 3.08(2) yes
C34 . C52 . 3.34(2) yes
C34 . B1 . 2.64(3) yes
C35 . C36 . 1.45(3) yes
C35 . C37 . 2.44(3) yes
C35 . C38 . 2.79(3) yes
C36 . C37 . 1.42(3) yes
C36 . C38 . 2.46(3) yes
C37 . C38 . 1.41(2) yes
C38 . C39 . 3.15(2) yes
C38 . C40 . 3.19(3) yes
C38 . C45 . 3.58(2) yes
C38 . C46 . 3.43(3) yes
C38 . B1 . 2.70(2) yes
C39 . C40 . 1.39(2) yes
C39 . C41 . 2.48(2) yes
C39 . C42 . 2.81(2) yes
C39 . C43 . 2.42(2) yes
C39 . C44 . 1.45(2) yes
C39 . C45 . 2.71(2) yes
C39 . C46 . 3.51(2) yes
C39 . C50 . 3.46(2) yes
C39 . C51 . 2.63(2) yes
C39 . C56 . 3.03(2) yes
C39 . B1 . 1.63(2) yes
C40 . C41 . 1.41(2) yes
C40 . C42 . 2.29(2) yes
C40 . C43 . 2.67(3) yes
C40 . C44 . 2.38(3) yes
C40 . C51 . 3.38(2) yes
C40 . C56 . 3.30(3) yes
C40 . B1 . 2.65(2) yes
C41 . C42 . 1.25(2) yes
C41 . C43 . 2.32(3) yes
C41 . C44 . 2.79(3) yes
C42 . C43 . 1.42(2) yes
C42 . C44 . 2.43(2) yes
C42 . C66 1_545 3.51(2) yes
C43 . C44 . 1.36(3) yes
C44 . C45 . 3.07(2) yes
C44 . C50 . 3.35(3) yes
C44 . B1 . 2.72(3) yes
C45 . C46 . 1.37(2) yes
C45 . C47 . 2.46(2) yes
C45 . C48 . 2.83(2) yes
C45 . C49 . 2.47(2) yes
C45 . C50 . 1.45(2) yes
C45 . C51 . 2.74(2) yes
C45 . C52 . 3.12(2) yes
C45 . B1 . 1.70(2) yes
C46 . C47 . 1.47(2) yes
C46 . C48 . 2.48(3) yes
C46 . C49 . 2.84(3) yes
C46 . C50 . 2.43(3) yes
C46 . B1 . 2.65(2) yes
C47 . C48 . 1.41(3) yes
C47 . C49 . 2.45(3) yes
C47 . C50 . 2.81(3) yes
C48 . C49 . 1.41(3) yes
C48 . C50 . 2.41(3) yes
C49 . C50 . 1.38(2) yes
C50 . C51 . 3.20(2) yes
C50 . C52 . 3.24(3) yes
C50 . B1 . 2.75(2) yes
C51 . C52 . 1.43(2) yes
C51 . C53 . 2.51(3) yes
C51 . C54 . 2.92(3) yes
C51 . C55 . 2.48(2) yes
C51 . C56 . 1.41(2) yes
C51 . B1 . 1.63(3) yes
C52 . C53 . 1.40(2) yes
C52 . C54 . 2.44(2) yes
C52 . C55 . 2.76(2) yes
C52 . C56 . 2.38(2) yes
C52 . B1 . 2.67(3) yes
C53 . C54 . 1.43(2) yes
C53 . C55 . 2.43(2) yes
C53 . C56 . 2.80(3) yes
C54 . C55 . 1.42(2) yes
C54 . C56 . 2.46(3) yes
C55 . C56 . 1.40(2) yes
C56 . B1 . 2.69(2) yes
C57 . C58 . 1.35(3) yes
C57 . C59 . 2.44(3) yes
C57 . C60 . 2.84(2) yes
C57 . C61 . 2.49(2) yes
C57 . C62 . 1.49(2) yes
C57 . C63 . 2.74(2) yes
C57 . C68 . 3.51(3) yes
C57 . C69 . 2.66(2) yes
C57 . C74 . 2.97(2) yes
C57 . C75 . 2.64(2) yes
C57 . C80 . 2.99(2) yes
C57 . B2 . 1.66(2) yes
C58 . C59 . 1.41(2) yes
C58 . C60 . 2.44(3) yes
C58 . C61 . 2.80(3) yes
C58 . C62 . 2.43(3) yes
C58 . C69 . 3.30(2) yes
C58 . C74 . 3.20(2) yes
C58 . C75 . 3.07(2) yes
C58 . C80 . 3.13(2) yes
C58 . B2 . 2.63(3) yes
C59 . C60 . 1.44(3) yes
C59 . C61 . 2.47(3) yes
C59 . C62 . 2.84(3) yes
C60 . C61 . 1.40(3) yes
C60 . C62 . 2.42(3) yes
C61 . C62 . 1.39(3) yes
C62 . C63 . 3.09(2) yes
C62 . C68 . 3.36(2) yes
C62 . C69 . 3.58(2) yes
C62 . B2 . 2.72(3) yes
C63 . C64 . 1.38(2) yes
C63 . C65 . 2.47(2) yes
C63 . C66 . 2.91(3) yes
C63 . C67 . 2.50(3) yes
C63 . C68 . 1.47(2) yes
C63 . C69 . 2.70(2) yes
C63 . C70 . 3.22(2) yes
C63 . C75 . 2.63(3) yes
C63 . C76 . 3.44(2) yes
C63 . C80 . 3.50(3) yes
C63 . B2 . 1.65(3) yes
C64 . C65 . 1.43(2) yes
C64 . C66 . 2.45(2) yes
C64 . C67 . 2.77(2) yes
C64 . C68 . 2.41(2) yes
C64 . C75 . 3.00(2) yes
C64 . C80 . 3.51(2) yes
C64 . B2 . 2.72(2) yes
C65 . C66 . 1.39(3) yes
C65 . C67 . 2.37(2) yes
C65 . C68 . 2.79(2) yes
C66 . C67 . 1.39(2) yes
C66 . C68 . 2.46(3) yes
C67 . C68 . 1.41(2) yes
C68 . C69 . 3.07(3) yes
C68 . C70 . 3.40(3) yes
C68 . B2 . 2.67(3) yes
C69 . C70 . 1.45(2) yes
C69 . C71 . 2.52(2) yes
C69 . C72 . 2.92(3) yes
C69 . C73 . 2.47(2) yes
C69 . C74 . 1.41(2) yes
C69 . C75 . 2.73(2) yes
C69 . C76 . 3.20(2) yes
C69 . B2 . 1.61(2) yes
C70 . C71 . 1.42(2) yes
C70 . C72 . 2.47(3) yes
C70 . C73 . 2.78(3) yes
C70 . C74 . 2.42(3) yes
C70 . C75 . 3.37(2) yes
C70 . C76 . 3.21(2) yes
C70 . B2 . 2.66(2) yes
C71 . C72 . 1.43(3) yes
C71 . C73 . 2.40(3) yes
C71 . C74 . 2.82(3) yes
C72 . C73 . 1.38(3) yes
C72 . C74 . 2.47(3) yes
C73 . C74 . 1.43(2) yes
C74 . B2 . 2.67(2) yes
C75 . C76 . 1.48(2) yes
C75 . C77 . 2.48(2) yes
C75 . C78 . 2.81(2) yes
C75 . C79 . 2.49(2) yes
C75 . C80 . 1.42(2) yes
C75 . B2 . 1.65(3) yes
C76 . C77 . 1.36(2) yes
C76 . C78 . 2.40(2) yes
C76 . C79 . 2.80(3) yes
C76 . C80 . 2.44(2) yes
C76 . B2 . 2.73(3) yes
C77 . C78 . 1.43(2) yes
C77 . C79 . 2.40(3) yes
C77 . C80 . 2.78(2) yes
C78 . C79 . 1.29(3) yes
C78 . C80 . 2.34(3) yes
C79 . C80 . 1.43(3) yes
C80 . B2 . 2.71(3) yes

loop_
_geom_torsion_atom_site_label_1
_geom_torsion_site_symmetry_1
_geom_torsion_atom_site_label_2
_geom_torsion_site_symmetry_2
_geom_torsion_atom_site_label_3
_geom_torsion_site_symmetry_3
_geom_torsion_atom_site_label_4
_geom_torsion_site_symmetry_4
_geom_torsion
_geom_torsion_publ_flag
N2 . Pt1 . N1 . C1 . -178.9(24) yes
N2 . Pt1 . N1 . C5 . -0.7(21) yes
N3 . Pt1 . N1 . C1 . 173.1(43) yes
N3 . Pt1 . N1 . C5 . -8.7(64) yes
N4 . Pt1 . N1 . C1 . 2.9(27) yes
N4 . Pt1 . N1 . C5 . -178.9(19) yes
N1 . Pt1 . N2 . C6 . 0.9(22) yes
N1 . Pt1 . N2 . C10 . -176.6(21) yes
N3 . Pt1 . N2 . C6 . 178.3(21) yes
N3 . Pt1 . N2 . C10 . 0.8(22) yes
N4 . Pt1 . N2 . C6 . 67.4(45) yes
N4 . Pt1 . N2 . C10 . -110.1(45) yes
N1 . Pt1 . N3 . C11 . 7.5(64) yes
N1 . Pt1 . N3 . C15 . -175.1(42) yes
N2 . Pt1 . N3 . C11 . -0.4(21) yes
N2 . Pt1 . N3 . C15 . 177.0(25) yes
N4 . Pt1 . N3 . C11 . 177.7(20) yes
N4 . Pt1 . N3 . C15 . -4.9(28) yes
N1 . Pt1 . N4 . C16 . -72.5(25) yes
N1 . Pt1 . N4 . C20 . 107.4(22) yes
N2 . Pt1 . N4 . C16 . -138.6(46) yes
N2 . Pt1 . N4 . C20 . 41.3(47) yes
N3 . Pt1 . N4 . C16 . 110.7(24) yes
N3 . Pt1 . N4 . C20 . -69.4(23) yes
Pt1 . N1 . C1 . C2 . 179.7(14) yes
C5 . N1 . C1 . C2 . 1.5(33) yes
Pt1 . N1 . C5 . C4 . -178.7(16) yes
Pt1 . N1 . C5 . C6 . 0.5(19) yes
C1 . N1 . C5 . C4 . -0.3(33) yes
C1 . N1 . C5 . C6 . 178.9(19) yes
Pt1 . N2 . C6 . C5 . -0.9(20) yes
Pt1 . N2 . C6 . C7 . -176.1(15) yes
C10 . N2 . C6 . C5 . 176.7(21) yes
C10 . N2 . C6 . C7 . 1.5(36) yes
Pt1 . N2 . C10 . C9 . 175.4(18) yes
Pt1 . N2 . C10 . C11 . -1.0(23) yes
C6 . N2 . C10 . C9 . -2.1(37) yes
C6 . N2 . C10 . C11 . -178.6(21) yes
Pt1 . N3 . C11 . C10 . -0.0(21) yes
Pt1 . N3 . C11 . C12 . -179.5(15) yes
C15 . N3 . C11 . C10 . -177.7(21) yes
C15 . N3 . C11 . C12 . 2.8(34) yes
Pt1 . N3 . C15 . C14 . 177.2(15) yes
C11 . N3 . C15 . C14 . -5.5(35) yes
Pt1 . N4 . C16 . C17 . 175.8(19) yes
C20 . N4 . C16 . C17 . -4.1(42) yes
Pt1 . N4 . C20 . C19 . -178.4(18) yes
C16 . N4 . C20 . C19 . 1.4(40) yes
C24 . N5 . N6 . C27 . 174.4(22) yes
N6 . N5 . C24 . C23 . -15.5(38) yes
N6 . N5 . C24 . C25 . 174.0(23) yes
N5 . N6 . C27 . C28 . -28.3(37) yes
N5 . N6 . C27 . C32 . 155.4(23) yes
N1 . C1 . C2 . C3 . -1.3(31) yes
C1 . C2 . C3 . C4 . -0.1(35) yes
C2 . C3 . C4 . C5 . 1.1(36) yes
C3 . C4 . C5 . N1 . -1.0(33) yes
C3 . C4 . C5 . C6 . 179.9(20) yes
N1 . C5 . C6 . N2 . 0.2(27) yes
N1 . C5 . C6 . C7 . 175.1(22) yes
C4 . C5 . C6 . N2 . 179.4(23) yes
C4 . C5 . C6 . C7 . -5.7(42) yes
N2 . C6 . C7 . C8 . 1.0(30) yes
C5 . C6 . C7 . C8 . -173.3(20) yes
C6 . C7 . C8 . C9 . -2.9(35) yes
C6 . C7 . C8 . C21 . 170.7(22) yes
C7 . C8 . C9 . C10 . 2.3(36) yes
C21 . C8 . C9 . C10 . -171.2(24) yes
C7 . C8 . C21 . C22 . -143.1(24) yes
C7 . C8 . C21 . C26 . 30.6(38) yes
C9 . C8 . C21 . C22 . 30.4(38) yes
C9 . C8 . C21 . C26 . -155.8(26) yes
C8 . C9 . C10 . N2 . 0.2(36) yes
C8 . C9 . C10 . C11 . 176.0(22) yes
N2 . C10 . C11 . N3 . 0.6(26) yes
N2 . C10 . C11 . C12 . -179.9(20) yes
C9 . C10 . C11 . N3 . -175.6(24) yes
C9 . C10 . C11 . C12 . 3.9(43) yes
N3 . C11 . C12 . C13 . 2.5(32) yes
C10 . C11 . C12 . C13 . -177.0(23) yes
C11 . C12 . C13 . C14 . -5.0(36) yes
C12 . C13 . C14 . C15 . 2.3(37) yes
C13 . C14 . C15 . N3 . 3.0(38) yes
N4 . C16 . C17 . C18 . 6.0(36) yes
C16 . C17 . C18 . C19 . -5.8(45) yes
C17 . C18 . C19 . C20 . 3.6(44) yes
C18 . C19 . C20 . N4 . -1.4(42) yes
C8 . C21 . C22 . C23 . 170.1(23) yes
C26 . C21 . C22 . C23 . -4.0(37) yes
C8 . C21 . C26 . C25 . -170.8(22) yes
C22 . C21 . C26 . C25 . 2.8(36) yes
C21 . C22 . C23 . C24 . 3.3(41) yes
C22 . C23 . C24 . N5 . -170.8(22) yes
C22 . C23 . C24 . C25 . -1.3(39) yes
N5 . C24 . C25 . C26 . 170.4(21) yes
C23 . C24 . C25 . C26 . 0.0(40) yes
C24 . C25 . C26 . C21 . -0.8(39) yes
N6 . C27 . C28 . C29 . -173.2(23) yes
C32 . C27 . C28 . C29 . 2.8(42) yes
N6 . C27 . C32 . C31 . 174.9(23) yes
C28 . C27 . C32 . C31 . -1.5(42) yes
C27 . C28 . C29 . C30 . -5.9(42) yes
C28 . C29 . C30 . C31 . 7.5(41) yes
C29 . C30 . C31 . C32 . -6.1(42) yes
C30 . C31 . C32 . C27 . 3.0(42) yes
C38 . C33 . C34 . C35 . -3.0(39) yes
B1 . C33 . C34 . C35 . 171.9(23) yes
C34 . C33 . C38 . C37 . 1.1(38) yes
B1 . C33 . C38 . C37 . -173.3(22) yes
C34 . C33 . B1 . C39 . 163.3(23) yes
C34 . C33 . B1 . C45 . -77.6(29) yes
C34 . C33 . B1 . C51 . 42.3(33) yes
C38 . C33 . B1 . C39 . -22.1(38) yes
C38 . C33 . B1 . C45 . 96.9(30) yes
C38 . C33 . B1 . C51 . -143.2(27) yes
C33 . C34 . C35 . C36 . 3.0(39) yes
C34 . C35 . C36 . C37 . -1.1(38) yes
C35 . C36 . C37 . C38 . -0.7(40) yes
C36 . C37 . C38 . C33 . 0.7(40) yes
C44 . C39 . C40 . C41 . 0.5(37) yes
B1 . C39 . C40 . C41 . 179.3(22) yes
C40 . C39 . C44 . C43 . -0.3(36) yes
B1 . C39 . C44 . C43 . -179.1(23) yes
C40 . C39 . B1 . C33 . -41.4(35) yes
C40 . C39 . B1 . C45 . -158.2(24) yes
C40 . C39 . B1 . C51 . 81.5(31) yes
C44 . C39 . B1 . C33 . 137.3(26) yes
C44 . C39 . B1 . C45 . 20.5(35) yes
C44 . C39 . B1 . C51 . -99.8(30) yes
C39 . C40 . C41 . C42 . 4.5(37) yes
C40 . C41 . C42 . C43 . -9.1(31) yes
C41 . C42 . C43 . C44 . 9.5(40) yes
C42 . C43 . C44 . C39 . -4.3(31) yes
C50 . C45 . C46 . C47 . -5.6(36) yes
B1 . C45 . C46 . C47 . -174.9(22) yes
C46 . C45 . C50 . C49 . 2.8(38) yes
B1 . C45 . C50 . C49 . 171.9(22) yes
C46 . C45 . B1 . C33 . -29.9(33) yes
C46 . C45 . B1 . C39 . 92.0(30) yes
C46 . C45 . B1 . C51 . -149.8(25) yes
C50 . C45 . B1 . C33 . 160.9(24) yes
C50 . C45 . B1 . C39 . -77.2(31) yes
C50 . C45 . B1 . C51 . 41.1(34) yes
C45 . C46 . C47 . C48 . 6.2(37) yes
C46 . C47 . C48 . C49 . -4.0(38) yes
C47 . C48 . C49 . C50 . 1.2(40) yes
C48 . C49 . C50 . C45 . -0.6(37) yes
C56 . C51 . C52 . C53 . -0.1(35) yes
B1 . C51 . C52 . C53 . 177.3(22) yes
C52 . C51 . C56 . C55 . -0.3(33) yes
B1 . C51 . C56 . C55 . -177.5(21) yes
C52 . C51 . B1 . C33 . -83.4(29) yes
C52 . C51 . B1 . C39 . 152.2(22) yes
C52 . C51 . B1 . C45 . 33.1(32) yes
C56 . C51 . B1 . C33 . 93.7(29) yes
C56 . C51 . B1 . C39 . -30.7(34) yes
C56 . C51 . B1 . C45 . -149.8(24) yes
C51 . C52 . C53 . C54 . 0.8(38) yes
C52 . C53 . C54 . C55 . -1.2(34) yes
C53 . C54 . C55 . C56 . 0.9(36) yes
C54 . C55 . C56 . C51 . -0.2(38) yes
C62 . C57 . C58 . C59 . 7.3(36) yes
B2 . C57 . C58 . C59 . 172.6(23) yes
C58 . C57 . C62 . C61 . -3.5(37) yes
B2 . C57 . C62 . C61 . -169.1(23) yes
C58 . C57 . B2 . C63 . 165.3(25) yes
C58 . C57 . B2 . C69 . -71.3(33) yes
C58 . C57 . B2 . C75 . 51.0(34) yes
C62 . C57 . B2 . C63 . -29.6(34) yes
C62 . C57 . B2 . C69 . 93.8(29) yes
C62 . C57 . B2 . C75 . -143.9(23) yes
C57 . C58 . C59 . C60 . -7.8(38) yes
C58 . C59 . C60 . C61 . 4.5(39) yes
C59 . C60 . C61 . C62 . -1.2(39) yes
C60 . C61 . C62 . C57 . 0.6(38) yes
C68 . C63 . C64 . C65 . -1.8(33) yes
B2 . C63 . C64 . C65 . 179.2(23) yes
C64 . C63 . C68 . C67 . 2.5(33) yes
B2 . C63 . C68 . C67 . -178.4(22) yes
C64 . C63 . B2 . C57 . -97.3(30) yes
C64 . C63 . B2 . C69 . 140.5(25) yes
C64 . C63 . B2 . C75 . 16.8(35) yes
C68 . C63 . B2 . C57 . 83.7(30) yes
C68 . C63 . B2 . C69 . -38.4(33) yes
C68 . C63 . B2 . C75 . -162.2(22) yes
C63 . C64 . C65 . C66 . 0.7(40) yes
C64 . C65 . C66 . C67 . -0.3(33) yes
C65 . C66 . C67 . C68 . 1.1(38) yes
C66 . C67 . C68 . C63 . -2.3(36) yes
C74 . C69 . C70 . C71 . 4.4(39) yes
B2 . C69 . C70 . C71 . -170.3(24) yes
C70 . C69 . C74 . C73 . -3.6(38) yes
B2 . C69 . C74 . C73 . 171.0(24) yes
C70 . C69 . B2 . C57 . -176.8(24) yes
C70 . C69 . B2 . C63 . -53.3(35) yes
C70 . C69 . B2 . C75 . 65.8(34) yes
C74 . C69 . B2 . C57 . 8.8(39) yes
C74 . C69 . B2 . C63 . 132.3(28) yes
C74 . C69 . B2 . C75 . -108.5(31) yes
C69 . C70 . C71 . C72 . -2.5(38) yes
C70 . C71 . C72 . C73 . -0.4(40) yes
C71 . C72 . C73 . C74 . 1.2(39) yes
C72 . C73 . C74 . C69 . 0.9(44) yes
C80 . C75 . C76 . C77 . -3.4(34) yes
B2 . C75 . C76 . C77 . -177.3(23) yes
C76 . C75 . C80 . C79 . 4.9(34) yes
B2 . C75 . C80 . C79 . 178.6(23) yes
C76 . C75 . B2 . C57 . -158.7(23) yes
C76 . C75 . B2 . C63 . 83.0(29) yes
C76 . C75 . B2 . C69 . -39.3(35) yes
C80 . C75 . B2 . C57 . 27.9(35) yes
C80 . C75 . B2 . C63 . -90.3(30) yes
C80 . C75 . B2 . C69 . 147.4(25) yes
C75 . C76 . C77 . C78 . -3.0(33) yes
C76 . C77 . C78 . C79 . 9.0(38) yes
C77 . C78 . C79 . C80 . -7.6(37) yes
C78 . C79 . C80 . C75 . 0.4(37) yes
